data_4105507
loop_
_publ_author_name
'Bai-Lin Lei'
'Chang-Hua Ding'
'Xiao-Fei Yang'
'Xiao-Long Wan'
'Xue-Long Hou'

_publ_section_title
;
 Kinetic Resolution of 2,3-Dihydro-2-substituted 4-Quinolones by
 Palladium-Catalyzed Asymmetric Allylic Alkylation
;
_journal_name_full 'Journal of the American Chemical Society'
_journal_page_first 18250
_journal_page_last 18251
_journal_paper_doi 10.1021/ja9082717
_journal_volume 131
_journal_year 2009
_chemical_formula_sum 'C20 H18 Br N O2'
_chemical_formula_weight 384.26
_chemical_name_systematic
; 
 ? 
;
_space_group_IT_number 14
_symmetry_cell_setting monoclinic
_symmetry_space_group_name_Hall '-P 2ybc'
_symmetry_space_group_name_H-M 'P 1 21/c 1'
_atom_sites_solution_hydrogens geom
_atom_sites_solution_primary direct
_atom_sites_solution_secondary difmap
_audit_creation_method SHELXL-97
_cell_angle_alpha 90.00
_cell_angle_beta 98.428(4)
_cell_angle_gamma 90.00
_cell_formula_units_Z 4
_cell_length_a 7.4204(14)
_cell_length_b 13.393(2)
_cell_length_c 17.560(3)
_cell_measurement_reflns_used 2212
_cell_measurement_temperature 293(2)
_cell_measurement_theta_max 43.937
_cell_measurement_theta_min 4.690
_cell_volume 1726.3(5)
_computing_cell_refinement 'Bruker SMART'
_computing_data_collection 'Bruker SMART'
_computing_data_reduction 'Bruker SHELXTL'
_computing_molecular_graphics 'Bruker SHELXTL'
_computing_publication_material 'Bruker SHELXTL'
_computing_structure_refinement 'SHELXL-97 (Sheldrick, 1997)'
_computing_structure_solution 'SHELXS-97 (Sheldrick, 1990)'
_diffrn_ambient_temperature 293(2)
_diffrn_measured_fraction_theta_full 0.995
_diffrn_measured_fraction_theta_max 0.995
_diffrn_measurement_device_type 'CCD area detector'
_diffrn_measurement_method 'phi and omega scans'
_diffrn_radiation_monochromator graphite
_diffrn_radiation_source 'fine-focus sealed tube'
_diffrn_radiation_type MoK\a
_diffrn_radiation_wavelength 0.71073
_diffrn_reflns_av_R_equivalents 0.0539
_diffrn_reflns_av_sigmaI/netI 0.0759
_diffrn_reflns_limit_h_max 9
_diffrn_reflns_limit_h_min -8
_diffrn_reflns_limit_k_max 17
_diffrn_reflns_limit_k_min -12
_diffrn_reflns_limit_l_max 20
_diffrn_reflns_limit_l_min -22
_diffrn_reflns_number 9993
_diffrn_reflns_theta_full 27.00
_diffrn_reflns_theta_max 27.00
_diffrn_reflns_theta_min 1.92
_exptl_absorpt_coefficient_mu 2.393
_exptl_absorpt_correction_T_max 1.0000
_exptl_absorpt_correction_T_min 0.5277
_exptl_absorpt_correction_type empirical
_exptl_absorpt_process_details sadabs
_exptl_crystal_colour colorless
_exptl_crystal_density_diffrn 1.479
_exptl_crystal_description prismatic
_exptl_crystal_F_000 784
_exptl_crystal_size_max 0.490
_exptl_crystal_size_mid 0.425
_exptl_crystal_size_min 0.387
_refine_diff_density_max 0.411
_refine_diff_density_min -0.519
_refine_diff_density_rms 0.067
_refine_ls_extinction_coef 0.0176(10)
_refine_ls_extinction_expression Fc^*^=kFc[1+0.001xFc^2^\l^3^/sin(2\q)]^-1/4^
_refine_ls_extinction_method SHELXL
_refine_ls_goodness_of_fit_ref 0.826
_refine_ls_hydrogen_treatment constr
_refine_ls_matrix_type full
_refine_ls_number_parameters 219
_refine_ls_number_reflns 3759
_refine_ls_number_restraints 0
_refine_ls_restrained_S_all 0.826
_refine_ls_R_factor_all 0.0875
_refine_ls_R_factor_gt 0.0442
_refine_ls_shift/su_max 0.001
_refine_ls_shift/su_mean 0.000
_refine_ls_structure_factor_coef Fsqd
_refine_ls_weighting_details 'calc w=1/[\s^2^(Fo^2^)+(0.0533P)^2^+0.0000P] where P=(Fo^2^+2Fc^2^)/3'
_refine_ls_weighting_scheme calc
_refine_ls_wR_factor_gt 0.0957
_refine_ls_wR_factor_ref 0.1041
_reflns_number_gt 2007
_reflns_number_total 3759
_reflns_threshold_expression >2sigma(I)
_cod_data_source_file ja9082717_si_002.cif
_cod_data_source_block cd29488
_cod_original_cell_volume 1726.2(5)
_cod_database_code 4105507

loop_
_symmetry_equiv_pos_as_xyz
'x, y, z'
'-x, y+1/2, -z+1/2'
'-x, -y, -z'
'x, -y-1/2, z-1/2'

loop_
_atom_site_label
_atom_site_type_symbol
_atom_site_fract_x
_atom_site_fract_y
_atom_site_fract_z
_atom_site_U_iso_or_equiv
_atom_site_adp_type
_atom_site_occupancy
_atom_site_symmetry_multiplicity
_atom_site_calc_flag
_atom_site_refinement_flags
Br Br 1.33404(5) 1.15438(3) 0.12149(3) 0.0834(2) Uani 1 1 d .
O1 O 0.4658(3) 0.89135(17) 0.21876(13) 0.0682(6) Uani 1 1 d .
O2 O 1.1193(3) 0.72071(15) 0.11408(12) 0.0551(6) Uani 1 1 d .
N1 N 0.9807(3) 0.82572(14) 0.18655(11) 0.0318(5) Uani 1 1 d .
C1 C 0.8556(3) 0.85909(18) 0.11962(14) 0.0354(6) Uani 1 1 d .
H1 H 0.8815 0.8202 0.0752 0.043 Uiso 1 1 calc R
C2 C 0.6627(4) 0.83265(19) 0.13367(16) 0.0399(7) Uani 1 1 d .
H2 H 0.5767 0.8614 0.0917 0.048 Uiso 1 1 calc R
C3 C 0.6216(4) 0.8760(2) 0.20800(17) 0.0423(7) Uani 1 1 d .
C4 C 0.7776(4) 0.89630(19) 0.26793(15) 0.0364(6) Uani 1 1 d .
C5 C 0.9551(4) 0.87098(18) 0.25685(15) 0.0338(6) Uani 1 1 d .
C6 C 1.0997(4) 0.8987(2) 0.31144(15) 0.0444(7) Uani 1 1 d .
H6 H 1.2185 0.8860 0.3032 0.053 Uiso 1 1 calc R
C7 C 1.0680(5) 0.9453(2) 0.37802(17) 0.0570(9) Uani 1 1 d .
H7 H 1.1659 0.9624 0.4151 0.068 Uiso 1 1 calc R
C8 C 0.8930(5) 0.9669(2) 0.39052(17) 0.0570(9) Uani 1 1 d .
H8 H 0.8727 0.9970 0.4362 0.068 Uiso 1 1 calc R
C9 C 0.7504(4) 0.9438(2) 0.33558(17) 0.0480(8) Uani 1 1 d .
H9 H 0.6327 0.9602 0.3434 0.058 Uiso 1 1 calc R
C10 C 0.8871(3) 0.96868(19) 0.10263(13) 0.0332(6) Uani 1 1 d .
C11 C 1.0607(4) 1.00675(19) 0.11785(15) 0.0408(7) Uani 1 1 d .
H11 H 1.1557 0.9668 0.1410 0.049 Uiso 1 1 calc R
C12 C 1.0939(4) 1.1037(2) 0.09888(16) 0.0437(7) Uani 1 1 d .
C13 C 0.9600(5) 1.1649(2) 0.06273(16) 0.0496(8) Uani 1 1 d .
H13 H 0.9854 1.2298 0.0488 0.060 Uiso 1 1 calc R
C14 C 0.7881(5) 1.1268(2) 0.04797(18) 0.0567(9) Uani 1 1 d .
H14 H 0.6938 1.1672 0.0246 0.068 Uiso 1 1 calc R
C15 C 0.7508(4) 1.0301(2) 0.06679(16) 0.0472(7) Uani 1 1 d .
H15 H 0.6326 1.0058 0.0553 0.057 Uiso 1 1 calc R
C16 C 0.6288(4) 0.7190(2) 0.13494(17) 0.0508(8) Uani 1 1 d .
H16A H 0.7203 0.6886 0.1731 0.061 Uiso 1 1 calc R
H16B H 0.5106 0.7069 0.1505 0.061 Uiso 1 1 calc R
C17 C 0.6346(5) 0.6704(2) 0.0593(2) 0.0567(9) Uani 1 1 d .
H17 H 0.7466 0.6654 0.0418 0.068 Uiso 1 1 calc R
C18 C 0.4944(6) 0.6351(2) 0.0171(2) 0.0748(11) Uani 1 1 d .
H18A H 0.3807 0.6392 0.0332 0.090 Uiso 1 1 calc R
H18B H 0.5059 0.6054 -0.0298 0.090 Uiso 1 1 calc R
C19 C 1.0982(4) 0.74767(19) 0.17784(17) 0.0383(7) Uani 1 1 d .
C20 C 1.1882(4) 0.6948(2) 0.24740(17) 0.0537(8) Uani 1 1 d .
H20A H 1.2032 0.6256 0.2354 0.081 Uiso 1 1 calc R
H20B H 1.1142 0.7003 0.2877 0.081 Uiso 1 1 calc R
H20C H 1.3053 0.7242 0.2641 0.081 Uiso 1 1 calc R

loop_
_atom_site_aniso_label
_atom_site_aniso_U_11
_atom_site_aniso_U_22
_atom_site_aniso_U_33
_atom_site_aniso_U_23
_atom_site_aniso_U_13
_atom_site_aniso_U_12
Br 0.0660(3) 0.0539(3) 0.1345(4) 0.0049(2) 0.0286(2) -0.01754(17)
O1 0.0429(13) 0.0820(17) 0.0833(16) -0.0173(13) 0.0212(12) -0.0009(11)
O2 0.0717(15) 0.0508(14) 0.0462(13) 0.0006(11) 0.0203(11) 0.0222(10)
N1 0.0393(12) 0.0276(12) 0.0294(13) 0.0005(10) 0.0079(10) 0.0046(9)
C1 0.0442(16) 0.0315(15) 0.0309(15) -0.0030(12) 0.0064(12) 0.0023(11)
C2 0.0420(16) 0.0362(16) 0.0392(17) -0.0022(13) -0.0015(13) -0.0021(12)
C3 0.0413(17) 0.0348(16) 0.0527(19) -0.0015(14) 0.0136(15) -0.0032(12)
C4 0.0500(17) 0.0271(15) 0.0342(15) 0.0020(13) 0.0131(13) -0.0016(12)
C5 0.0489(17) 0.0243(14) 0.0293(15) 0.0050(12) 0.0093(13) 0.0000(11)
C6 0.0506(18) 0.0426(18) 0.0391(18) 0.0000(14) 0.0040(14) 0.0022(13)
C7 0.070(2) 0.059(2) 0.0384(19) -0.0045(16) -0.0056(16) -0.0009(17)
C8 0.088(3) 0.052(2) 0.0320(18) -0.0095(16) 0.0134(17) 0.0077(18)
C9 0.062(2) 0.0422(18) 0.0433(18) -0.0015(15) 0.0208(16) 0.0036(14)
C10 0.0451(16) 0.0304(15) 0.0250(14) -0.0009(12) 0.0077(12) 0.0061(12)
C11 0.0421(17) 0.0346(17) 0.0476(18) 0.0045(14) 0.0129(14) 0.0073(12)
C12 0.0491(18) 0.0380(17) 0.0480(18) -0.0031(15) 0.0209(14) -0.0006(13)
C13 0.080(2) 0.0286(16) 0.0443(18) 0.0051(14) 0.0227(17) 0.0056(15)
C14 0.079(3) 0.041(2) 0.049(2) 0.0089(16) 0.0023(17) 0.0207(16)
C15 0.0495(18) 0.0433(18) 0.0459(18) 0.0009(15) -0.0029(14) 0.0055(14)
C16 0.0541(19) 0.0454(19) 0.053(2) -0.0012(16) 0.0062(15) -0.0103(14)
C17 0.062(2) 0.0377(18) 0.073(2) -0.0098(17) 0.0165(18) -0.0091(14)
C18 0.090(3) 0.057(2) 0.079(3) -0.022(2) 0.015(2) -0.0127(19)
C19 0.0472(17) 0.0280(15) 0.0422(18) 0.0056(14) 0.0151(14) 0.0032(12)
C20 0.063(2) 0.0416(18) 0.058(2) 0.0122(16) 0.0137(16) 0.0176(14)

loop_
_atom_type_symbol
_atom_type_description
_atom_type_scat_dispersion_real
_atom_type_scat_dispersion_imag
_atom_type_scat_source
C C 0.0033 0.0016 'International Tables Vol C Tables 4.2.6.8 and 6.1.1.4'
H H 0.0000 0.0000 'International Tables Vol C Tables 4.2.6.8 and 6.1.1.4'
N N 0.0061 0.0033 'International Tables Vol C Tables 4.2.6.8 and 6.1.1.4'
O O 0.0106 0.0060 'International Tables Vol C Tables 4.2.6.8 and 6.1.1.4'
Br Br -0.2901 2.4595 'International Tables Vol C Tables 4.2.6.8 and 6.1.1.4'

loop_
_geom_angle_atom_site_label_1
_geom_angle_atom_site_label_2
_geom_angle_atom_site_label_3
_geom_angle
C19 N1 C5 126.0(2)
C19 N1 C1 118.7(2)
C5 N1 C1 114.94(19)
N1 C1 C10 110.8(2)
N1 C1 C2 107.4(2)
C10 C1 C2 115.4(2)
N1 C1 H1 107.6
C10 C1 H1 107.6
C2 C1 H1 107.6
C3 C2 C1 111.4(2)
C3 C2 C16 108.4(2)
C1 C2 C16 112.9(2)
C3 C2 H2 108.0
C1 C2 H2 108.0
C16 C2 H2 108.0
O1 C3 C4 121.6(3)
O1 C3 C2 121.3(3)
C4 C3 C2 117.1(2)
C9 C4 C5 119.2(3)
C9 C4 C3 119.9(3)
C5 C4 C3 120.9(2)
C6 C5 C4 119.3(2)
C6 C5 N1 122.1(2)
C4 C5 N1 118.4(2)
C7 C6 C5 120.0(3)
C7 C6 H6 120.0
C5 C6 H6 120.0
C6 C7 C8 120.8(3)
C6 C7 H7 119.6
C8 C7 H7 119.6
C9 C8 C7 119.5(3)
C9 C8 H8 120.2
C7 C8 H8 120.2
C8 C9 C4 121.1(3)
C8 C9 H9 119.5
C4 C9 H9 119.5
C11 C10 C15 118.0(3)
C11 C10 C1 119.1(2)
C15 C10 C1 122.7(3)
C12 C11 C10 120.0(3)
C12 C11 H11 120.0
C10 C11 H11 120.0
C13 C12 C11 122.4(3)
C13 C12 Br 118.6(2)
C11 C12 Br 119.0(2)
C14 C13 C12 117.3(3)
C14 C13 H13 121.3
C12 C13 H13 121.3
C13 C14 C15 121.5(3)
C13 C14 H14 119.3
C15 C14 H14 119.3
C14 C15 C10 120.7(3)
C14 C15 H15 119.6
C10 C15 H15 119.6
C17 C16 C2 113.2(2)
C17 C16 H16A 108.9
C2 C16 H16A 108.9
C17 C16 H16B 108.9
C2 C16 H16B 108.9
H16A C16 H16B 107.8
C18 C17 C16 123.6(3)
C18 C17 H17 118.2
C16 C17 H17 118.2
C17 C18 H18A 120.0
C17 C18 H18B 120.0
H18A C18 H18B 120.0
O2 C19 N1 119.8(2)
O2 C19 C20 121.1(2)
N1 C19 C20 119.0(3)
C19 C20 H20A 109.5
C19 C20 H20B 109.5
H20A C20 H20B 109.5
C19 C20 H20C 109.5
H20A C20 H20C 109.5
H20B C20 H20C 109.5

loop_
_geom_bond_atom_site_label_1
_geom_bond_atom_site_label_2
_geom_bond_distance
Br C12 1.894(3)
O1 C3 1.216(3)
O2 C19 1.208(3)
N1 C19 1.384(3)
N1 C5 1.413(3)
N1 C1 1.457(3)
C1 C10 1.523(4)
C1 C2 1.530(3)
C1 H1 0.9800
C2 C3 1.500(4)
C2 C16 1.543(4)
C2 H2 0.9800
C3 C4 1.471(4)
C4 C9 1.388(4)
C4 C5 1.401(4)
C5 C6 1.381(4)
C6 C7 1.375(4)
C6 H6 0.9300
C7 C8 1.379(4)
C7 H7 0.9300
C8 C9 1.359(4)
C8 H8 0.9300
C9 H9 0.9300
C10 C11 1.375(3)
C10 C15 1.382(3)
C11 C12 1.371(4)
C11 H11 0.9300
C12 C13 1.370(4)
C13 C14 1.363(4)
C13 H13 0.9300
C14 C15 1.374(4)
C14 H14 0.9300
C15 H15 0.9300
C16 C17 1.485(4)
C16 H16A 0.9700
C16 H16B 0.9700
C17 C18 1.277(4)
C17 H17 0.9300
C18 H18A 0.9300
C18 H18B 0.9300
C19 C20 1.483(4)
C20 H20A 0.9600
C20 H20B 0.9600
C20 H20C 0.9600

loop_
_geom_torsion_atom_site_label_1
_geom_torsion_atom_site_label_2
_geom_torsion_atom_site_label_3
_geom_torsion_atom_site_label_4
_geom_torsion
C19 N1 C1 C10 -120.7(2)
C5 N1 C1 C10 65.7(3)
C19 N1 C1 C2 112.4(2)
C5 N1 C1 C2 -61.2(3)
N1 C1 C2 C3 55.3(3)
C10 C1 C2 C3 -68.9(3)
N1 C1 C2 C16 -66.9(3)
C10 C1 C2 C16 168.9(2)
C1 C2 C3 O1 156.6(3)
C16 C2 C3 O1 -78.6(3)
C1 C2 C3 C4 -25.2(3)
C16 C2 C3 C4 99.6(3)
O1 C3 C4 C9 -7.0(4)
C2 C3 C4 C9 174.8(2)
O1 C3 C4 C5 175.0(3)
C2 C3 C4 C5 -3.3(4)
C9 C4 C5 C6 -3.6(4)
C3 C4 C5 C6 174.5(2)
C9 C4 C5 N1 -177.9(2)
C3 C4 C5 N1 0.2(3)
C19 N1 C5 C6 46.6(4)
C1 N1 C5 C6 -140.4(2)
C19 N1 C5 C4 -139.2(3)
C1 N1 C5 C4 33.8(3)
C4 C5 C6 C7 4.0(4)
N1 C5 C6 C7 178.1(2)
C5 C6 C7 C8 -1.5(4)
C6 C7 C8 C9 -1.5(5)
C7 C8 C9 C4 1.8(4)
C5 C4 C9 C8 0.7(4)
C3 C4 C9 C8 -177.4(3)
N1 C1 C10 C11 33.1(3)
C2 C1 C10 C11 155.5(2)
N1 C1 C10 C15 -152.1(2)
C2 C1 C10 C15 -29.7(4)
C15 C10 C11 C12 1.2(4)
C1 C10 C11 C12 176.2(2)
C10 C11 C12 C13 -1.9(4)
C10 C11 C12 Br 179.38(19)
C11 C12 C13 C14 2.0(4)
Br C12 C13 C14 -179.3(2)
C12 C13 C14 C15 -1.6(5)
C13 C14 C15 C10 1.0(5)
C11 C10 C15 C14 -0.8(4)
C1 C10 C15 C14 -175.6(3)
C3 C2 C16 C17 170.2(2)
C1 C2 C16 C17 -65.9(3)
C2 C16 C17 C18 -109.8(4)
C5 N1 C19 O2 -173.9(2)
C1 N1 C19 O2 13.3(4)
C5 N1 C19 C20 9.6(4)
C1 N1 C19 C20 -163.2(2)
